data_2310094
loop_
_publ_author_name
'White, J.G.'
'Nielsen, R.E.'
'Miller, A.'

_publ_section_title
;
 Fe3 B O6, a borate isostructural with the mineral norgergite
;
_journal_name_full 'Acta Crystallographica (1,1948-23,1967)'
_journal_page_first 1060
_journal_page_last 1061
_journal_paper_doi 10.1107/S0365110X6500498X
_journal_volume 19
_journal_year 1965
_chemical_formula_sum 'B Fe3 O6'
_chemical_name_systematic 'Fe3 B O6'
_space_group_IT_number 62
_symmetry_space_group_name_Hall '-P 2ac 2n'
_symmetry_space_group_name_H-M 'P n m a'
_cell_angle_alpha 90
_cell_angle_beta 90
_cell_angle_gamma 90
_cell_formula_units_Z 4
_cell_length_a 10.05
_cell_length_b 8.55
_cell_length_c 4.47
_cell_volume 384.096
_citation_journal_id_ASTM ACCRA9
_cod_data_source_file boron0-1_262.cif
_cod_data_source_block B1Fe3O6
_cod_original_cell_volume 384.0959
_cod_original_formula_sum 'B1 Fe3 O6'
_cod_database_code 2310094

loop_
_symmetry_equiv_pos_as_xyz
x,y,z
-x+1/2,-y,z+1/2
x+1/2,-y+1/2,-z+1/2
-x,y+1/2,-z
-x,-y,-z
x-1/2,y,-z-1/2
-x-1/2,y-1/2,z-1/2
x,-y-1/2,z

loop_
_atom_site_label
_atom_site_type_symbol
_atom_site_fract_x
_atom_site_fract_y
_atom_site_fract_z
_atom_site_occupancy
_atom_site_U_iso_or_equiv
B1 B+3 0.22 0.25 0.406 1 0.0
O4 O-2 0.22 0.25 -0.269 1 0.0
O2 O-2 0.467 0.081 -0.26 1 0.0
O3 O-2 0.085 0.25 0.259 1 0.0
Fe1 Fe+3 0.127 0.064 -0.018 1 0.0
Fe2 Fe+3 0.412 0.25 -0.028 1 0.0
O1 O-2 0.288 0.115 0.269 1 0.0
